data_4070651
loop_
_publ_author_name
'Vicente, Jos\'e'
'Gil-Rubio, Juan'
'Barquero, Natalia'
'Jones, Peter G.'
'Bautista, Delia'

_publ_section_title
;
 Synthesis of Luminescent Alkynyl Gold Metalaligands Containing
 2,2&#x2032;-Bipyridine-5-yl and
 2,2&#x2032;:6&#x2032;,2&#x2032;&#x2032;-Terpyridine-4-yl Donor Groups
;
_journal_issue 4
_journal_name_full Organometallics
_journal_page_first 646
_journal_paper_doi 10.1021/om7009123
_journal_volume 27
_journal_year 2008
_chemical_formula_sum 'C54 H47 Au2 N4 O0.5 P2'
_chemical_formula_weight 1215.83
_chemical_name_systematic
;

 ?

;
_space_group_IT_number 2
_symmetry_cell_setting triclinic
_symmetry_space_group_name_Hall '-P 1'
_symmetry_space_group_name_H-M 'P -1'
_atom_sites_solution_hydrogens geom
_atom_sites_solution_primary Patterson
_atom_sites_solution_secondary difmap
_audit_creation_method SHELXL-97
_cell_angle_alpha 69.737(5)
_cell_angle_beta 66.133(5)
_cell_angle_gamma 66.901(5)
_cell_formula_units_Z 2
_cell_length_a 13.5520(14)
_cell_length_b 14.0520(16)
_cell_length_c 15.1890(16)
_cell_measurement_reflns_used 6248
_cell_measurement_temperature 133(2)
_cell_measurement_theta_max 29.36
_cell_measurement_theta_min 2.61
_cell_volume 2371.8(5)
_computing_cell_refinement 'Bruker SMART'
_computing_data_collection 'Bruker SMART'
_computing_data_reduction 'Bruker SAINT'
_computing_molecular_graphics 'Siemens XP'
_computing_publication_material SHELXL-97
_computing_structure_refinement 'SHELXL-97 (Sheldrick, 1997)'
_computing_structure_solution 'SHELXS-97 (Sheldrick, 1990)'
_diffrn_ambient_temperature 133(2)
_diffrn_detector_area_resol_mean 8.192
_diffrn_measured_fraction_theta_full 0.998
_diffrn_measured_fraction_theta_max 0.997
_diffrn_measurement_device_type 'Bruker SMART 1000 CCD area detector'
_diffrn_measurement_method 'phi and omega scans'
_diffrn_radiation_monochromator graphite
_diffrn_radiation_source 'fine-focus sealed tube'
_diffrn_radiation_type MoK\a
_diffrn_radiation_wavelength 0.71073
_diffrn_reflns_av_R_equivalents 0.0776
_diffrn_reflns_av_sigmaI/netI 0.1151
_diffrn_reflns_limit_h_max 16
_diffrn_reflns_limit_h_min -16
_diffrn_reflns_limit_k_max 17
_diffrn_reflns_limit_k_min -17
_diffrn_reflns_limit_l_max 18
_diffrn_reflns_limit_l_min -18
_diffrn_reflns_number 38801
_diffrn_reflns_theta_full 26.00
_diffrn_reflns_theta_max 26.37
_diffrn_reflns_theta_min 1.50
_exptl_absorpt_coefficient_mu 6.288
_exptl_absorpt_correction_T_max 0.7693
_exptl_absorpt_correction_T_min 0.2250
_exptl_absorpt_correction_type integration
_exptl_absorpt_process_details XPREP
_exptl_crystal_colour colourless
_exptl_crystal_density_diffrn 1.702
_exptl_crystal_density_meas 0
_exptl_crystal_density_method 'not measured'
_exptl_crystal_description lath
_exptl_crystal_F_000 1182
_exptl_crystal_size_max 0.30
_exptl_crystal_size_mid 0.12
_exptl_crystal_size_min 0.04
_refine_diff_density_max 2.115
_refine_diff_density_min -1.222
_refine_diff_density_rms 0.148
_refine_ls_extinction_method none
_refine_ls_goodness_of_fit_ref 0.847
_refine_ls_hydrogen_treatment riding
_refine_ls_matrix_type full
_refine_ls_number_parameters 541
_refine_ls_number_reflns 9665
_refine_ls_number_restraints 0
_refine_ls_restrained_S_all 0.847
_refine_ls_R_factor_all 0.0917
_refine_ls_R_factor_gt 0.0478
_refine_ls_shift/su_max 0.001
_refine_ls_shift/su_mean 0.000
_refine_ls_structure_factor_coef Fsqd
_refine_ls_weighting_details 'calc w=1/[\s^2^(Fo^2^)+(0.0398P)^2^] where P=(Fo^2^+2Fc^2^)/3'
_refine_ls_weighting_scheme calc
_refine_ls_wR_factor_gt 0.0819
_refine_ls_wR_factor_ref 0.0868
_reflns_number_gt 5399
_reflns_number_total 9665
_reflns_threshold_expression >2sigma(I)
_cod_data_source_file om7009123-file005.cif
_cod_data_source_block unbipy
_cod_depositor_comments
;
The following automatic conversions were performed:

'_symmetry_cell_setting' value 'Triclinic' changed to 'triclinic'
according to /home/saulius/struct/CIF-dictionaries/cif_core.dic
dictionary named 'cif_core.dic' version 2.4.1 from 2010-06-29.

Automatic conversion script
Id: cif_fix_values 1715 2011-07-08 13:25:40Z adriana 
;
_cod_original_cell_volume 2371.8(4)
_cod_original_formula_sum 'C54 H47 Au2 N4 O0.50 P2'
_cod_database_code 4070651

loop_
_symmetry_equiv_pos_as_xyz
'x, y, z'
'-x, -y, -z'

loop_
_atom_site_label
_atom_site_type_symbol
_atom_site_fract_x
_atom_site_fract_y
_atom_site_fract_z
_atom_site_U_iso_or_equiv
_atom_site_adp_type
_atom_site_occupancy
_atom_site_symmetry_multiplicity
_atom_site_calc_flag
_atom_site_refinement_flags
Au1 Au 0.50249(2) 0.36371(2) 0.27514(2) 0.03968(10) Uani 1 1 d .
Au2 Au 0.34186(2) 0.44164(2) 0.84080(2) 0.04812(11) Uani 1 1 d .
P1 P 0.36299(14) 0.48645(14) 0.35826(13) 0.0316(4) Uani 1 1 d .
P2 P 0.42686(15) 0.31960(16) 0.95263(15) 0.0413(5) Uani 1 1 d .
C1 C 0.6123(6) 0.2412(6) 0.2109(6) 0.051(2) Uani 1 1 d .
C2 C 0.6593(6) 0.1620(7) 0.1869(6) 0.052(2) Uani 1 1 d .
C3 C 0.4097(5) 0.5527(5) 0.4117(5) 0.0324(17) Uani 1 1 d .
H3A H 0.4591 0.5937 0.3581 0.039 Uiso 1 1 calc R
H3B H 0.3432 0.6032 0.4475 0.039 Uiso 1 1 calc R
C4 C 0.4746(5) 0.4723(5) 0.4834(5) 0.0296(16) Uani 1 1 d .
H4A H 0.4226 0.4379 0.5417 0.035 Uiso 1 1 calc R
H4B H 0.5355 0.4164 0.4502 0.035 Uiso 1 1 calc R
C11 C 0.2637(6) 0.4233(6) 0.4616(5) 0.0405(19) Uani 1 1 d .
C12 C 0.2991(10) 0.3206(9) 0.4970(8) 0.126(5) Uani 1 1 d .
H12 H 0.3745 0.2811 0.4686 0.152 Uiso 1 1 calc R
C13 C 0.2244(13) 0.2690(10) 0.5776(10) 0.149(6) Uani 1 1 d .
H13 H 0.2498 0.1946 0.6025 0.179 Uiso 1 1 calc R
C14 C 0.1183(9) 0.3240(9) 0.6189(7) 0.085(3) Uani 1 1 d .
H14 H 0.0670 0.2900 0.6720 0.102 Uiso 1 1 calc R
C15 C 0.0889(9) 0.4236(10) 0.5842(9) 0.132(5) Uani 1 1 d .
H15 H 0.0148 0.4640 0.6145 0.158 Uiso 1 1 calc R
C16 C 0.1599(9) 0.4767(8) 0.5039(8) 0.123(5) Uani 1 1 d .
H16 H 0.1332 0.5511 0.4799 0.148 Uiso 1 1 calc R
C21 C 0.2765(5) 0.5903(6) 0.2868(5) 0.0353(18) Uani 1 1 d .
C22 C 0.2292(6) 0.5591(6) 0.2393(5) 0.0428(19) Uani 1 1 d .
H22 H 0.2427 0.4860 0.2448 0.051 Uiso 1 1 calc R
C23 C 0.1612(6) 0.6372(9) 0.1830(6) 0.065(3) Uani 1 1 d .
H23 H 0.1276 0.6174 0.1506 0.078 Uiso 1 1 calc R
C24 C 0.1439(7) 0.7419(8) 0.1754(6) 0.072(3) Uani 1 1 d .
H24 H 0.0966 0.7943 0.1385 0.087 Uiso 1 1 calc R
C25 C 0.1921(7) 0.7734(7) 0.2186(6) 0.060(2) Uani 1 1 d .
H25 H 0.1810 0.8467 0.2101 0.072 Uiso 1 1 calc R
C26 C 0.2566(6) 0.6987(6) 0.2745(5) 0.045(2) Uani 1 1 d .
H26 H 0.2891 0.7210 0.3060 0.054 Uiso 1 1 calc R
C31 C 0.7262(6) 0.0639(6) 0.1501(6) 0.0432(19) Uani 1 1 d .
C32 C 0.6982(6) -0.0310(7) 0.2011(6) 0.056(2) Uani 1 1 d .
H32 H 0.6332 -0.0296 0.2578 0.067 Uiso 1 1 calc R
N33 N 0.7582(5) -0.1235(5) 0.1738(5) 0.0513(17) Uani 1 1 d .
C34 C 0.8494(6) -0.1254(6) 0.0935(5) 0.0370(18) Uani 1 1 d .
C35 C 0.8786(6) -0.0358(6) 0.0380(6) 0.054(2) Uani 1 1 d .
H35 H 0.9406 -0.0383 -0.0212 0.064 Uiso 1 1 calc R
C36 C 0.8183(7) 0.0593(6) 0.0674(6) 0.057(2) Uani 1 1 d .
H36 H 0.8409 0.1213 0.0300 0.068 Uiso 1 1 calc R
C41 C 0.9175(6) -0.2289(6) 0.0670(5) 0.0358(18) Uani 1 1 d .
N42 N 1.0081(5) -0.2274(5) -0.0159(5) 0.0547(18) Uani 1 1 d .
C43 C 1.0735(7) -0.3220(6) -0.0400(6) 0.054(2) Uani 1 1 d .
H43 H 1.1363 -0.3229 -0.0986 0.065 Uiso 1 1 calc R
C44 C 1.0535(7) -0.4147(6) 0.0154(6) 0.053(2) Uani 1 1 d .
H44 H 1.1036 -0.4794 -0.0028 0.064 Uiso 1 1 calc R
C45 C 0.9610(7) -0.4159(6) 0.0981(6) 0.052(2) Uani 1 1 d .
H45 H 0.9450 -0.4808 0.1365 0.063 Uiso 1 1 calc R
C46 C 0.8916(6) -0.3214(6) 0.1245(6) 0.044(2) Uani 1 1 d .
H46 H 0.8269 -0.3199 0.1814 0.053 Uiso 1 1 calc R
C5 C 0.2678(7) 0.5533(7) 0.7403(6) 0.054(2) Uani 1 1 d .
C6 C 0.2303(7) 0.6171(8) 0.6887(7) 0.060(3) Uani 1 1 d .
C7 C 0.5228(5) 0.3679(5) 0.9679(5) 0.0426(19) Uani 1 1 d .
H7A H 0.5568 0.3155 1.0188 0.051 Uiso 1 1 calc R
H7B H 0.5844 0.3770 0.9050 0.051 Uiso 1 1 calc R
C8 C 0.4600(6) 0.4751(6) 0.9993(5) 0.044(2) Uani 1 1 d .
H8A H 0.4178 0.5243 0.9529 0.053 Uiso 1 1 calc R
H8B H 0.4047 0.4639 1.0660 0.053 Uiso 1 1 calc R
C51 C 0.5089(6) 0.1940(6) 0.9177(6) 0.045(2) Uani 1 1 d .
C52 C 0.5040(7) 0.1743(7) 0.8372(7) 0.076(3) Uani 1 1 d .
H52 H 0.4558 0.2269 0.8013 0.091 Uiso 1 1 calc R
C53 C 0.5666(8) 0.0814(8) 0.8078(8) 0.094(4) Uani 1 1 d .
H53 H 0.5603 0.0689 0.7529 0.113 Uiso 1 1 calc R
C54 C 0.6377(7) 0.0070(8) 0.8568(9) 0.081(3) Uani 1 1 d .
H54 H 0.6829 -0.0572 0.8354 0.097 Uiso 1 1 calc R
C55 C 0.6447(7) 0.0241(7) 0.9378(8) 0.073(3) Uani 1 1 d .
H55 H 0.6938 -0.0286 0.9729 0.088 Uiso 1 1 calc R
C56 C 0.5793(7) 0.1192(7) 0.9679(7) 0.070(3) Uani 1 1 d .
H56 H 0.5840 0.1316 1.0235 0.084 Uiso 1 1 calc R
C61 C 0.3308(6) 0.2911(5) 1.0764(5) 0.0380(18) Uani 1 1 d .
C62 C 0.2192(6) 0.3042(6) 1.0895(6) 0.052(2) Uani 1 1 d .
H62 H 0.1927 0.3273 1.0342 0.062 Uiso 1 1 calc R
C63 C 0.1460(6) 0.2828(6) 1.1860(7) 0.064(3) Uani 1 1 d .
H63 H 0.0694 0.2913 1.1959 0.077 Uiso 1 1 calc R
C64 C 0.1833(7) 0.2500(7) 1.2655(7) 0.068(3) Uani 1 1 d .
H64 H 0.1327 0.2374 1.3305 0.082 Uiso 1 1 calc R
C65 C 0.2928(8) 0.2356(7) 1.2513(6) 0.072(3) Uani 1 1 d .
H65 H 0.3196 0.2105 1.3066 0.087 Uiso 1 1 calc R
C66 C 0.3656(7) 0.2569(6) 1.1582(6) 0.060(2) Uani 1 1 d .
H66 H 0.4418 0.2478 1.1500 0.072 Uiso 1 1 calc R
C71 C 0.1838(7) 0.7033(8) 0.6106(7) 0.065(3) Uani 1 1 d .
C72 C 0.0970(8) 0.6887(8) 0.5933(6) 0.075(3) Uani 1 1 d .
H72 H 0.0715 0.6281 0.6303 0.090 Uiso 1 1 calc R
N73 N 0.0484(6) 0.7611(7) 0.5232(6) 0.081(2) Uani 1 1 d .
C74 C 0.0849(7) 0.8478(7) 0.4706(6) 0.055(2) Uani 1 1 d .
C75 C 0.1691(7) 0.8600(7) 0.4882(7) 0.064(3) Uani 1 1 d .
H75 H 0.1938 0.9210 0.4510 0.077 Uiso 1 1 calc R
C76 C 0.2190(8) 0.7916(8) 0.5545(8) 0.080(3) Uani 1 1 d .
H76 H 0.2786 0.8035 0.5631 0.096 Uiso 1 1 calc R
C81 C 0.0320(8) 0.9225(7) 0.3960(6) 0.059(2) Uani 1 1 d .
N82 N 0.0813(6) 0.9963(6) 0.3340(6) 0.070(2) Uani 1 1 d .
C83 C 0.0352(9) 1.0616(7) 0.2626(8) 0.083(3) Uani 1 1 d .
H83 H 0.0702 1.1137 0.2162 0.100 Uiso 1 1 calc R
C84 C -0.0603(9) 1.0573(7) 0.2528(7) 0.080(3) Uani 1 1 d .
H84 H -0.0918 1.1064 0.2028 0.097 Uiso 1 1 calc R
C85 C -0.1074(9) 0.9793(8) 0.3181(7) 0.083(3) Uani 1 1 d .
H85 H -0.1707 0.9709 0.3125 0.099 Uiso 1 1 calc R
C86 C -0.0620(7) 0.9137(7) 0.3915(6) 0.065(3) Uani 1 1 d .
H86 H -0.0963 0.8618 0.4395 0.078 Uiso 1 1 calc R

loop_
_atom_site_aniso_label
_atom_site_aniso_U_11
_atom_site_aniso_U_22
_atom_site_aniso_U_33
_atom_site_aniso_U_23
_atom_site_aniso_U_13
_atom_site_aniso_U_12
Au1 0.03601(18) 0.0460(2) 0.0454(2) -0.02636(16) -0.01467(15) -0.00430(14)
Au2 0.03866(19) 0.0624(2) 0.0463(2) -0.02943(18) -0.00525(16) -0.01106(16)
P1 0.0306(10) 0.0390(12) 0.0313(11) -0.0146(9) -0.0078(8) -0.0122(8)
P2 0.0327(11) 0.0505(13) 0.0500(13) -0.0283(11) -0.0068(10) -0.0132(9)
C1 0.051(5) 0.034(5) 0.086(7) -0.035(5) -0.037(5) 0.007(4)
C2 0.047(5) 0.058(6) 0.058(6) -0.022(5) -0.018(4) -0.012(4)
C3 0.032(4) 0.049(5) 0.028(4) -0.019(4) -0.002(3) -0.023(3)
C4 0.032(4) 0.035(4) 0.027(4) -0.011(3) -0.011(3) -0.011(3)
C11 0.045(5) 0.047(5) 0.035(5) -0.007(4) -0.010(4) -0.023(4)
C12 0.134(10) 0.081(9) 0.105(10) -0.019(8) 0.044(8) -0.058(8)
C13 0.161(13) 0.081(9) 0.132(12) -0.001(8) 0.027(10) -0.057(9)
C14 0.084(8) 0.082(8) 0.071(7) -0.008(7) 0.011(6) -0.052(7)
C15 0.086(8) 0.079(9) 0.141(11) -0.009(8) 0.045(8) -0.032(7)
C16 0.094(8) 0.061(7) 0.122(10) 0.003(7) 0.049(7) -0.036(6)
C21 0.029(4) 0.061(6) 0.017(4) -0.010(4) 0.004(3) -0.024(4)
C22 0.034(4) 0.063(5) 0.037(5) -0.024(4) -0.005(4) -0.014(4)
C23 0.041(5) 0.122(9) 0.039(5) -0.018(6) -0.017(4) -0.026(6)
C24 0.063(6) 0.073(8) 0.042(6) 0.007(5) -0.014(5) 0.000(6)
C25 0.066(6) 0.055(6) 0.045(5) -0.007(5) -0.019(5) -0.005(5)
C26 0.050(5) 0.045(5) 0.031(5) -0.005(4) -0.010(4) -0.010(4)
C31 0.047(5) 0.043(5) 0.043(5) -0.016(4) -0.018(4) -0.007(4)
C32 0.041(5) 0.070(7) 0.060(6) -0.029(5) -0.012(4) -0.012(5)
N33 0.051(4) 0.047(4) 0.053(4) -0.020(4) -0.009(4) -0.011(3)
C34 0.039(4) 0.036(5) 0.045(5) -0.016(4) -0.010(4) -0.016(4)
C35 0.046(5) 0.048(6) 0.054(5) -0.024(5) 0.008(4) -0.013(4)
C36 0.059(5) 0.051(6) 0.054(6) -0.014(5) -0.004(5) -0.021(4)
C41 0.039(4) 0.043(5) 0.038(5) -0.014(4) -0.013(4) -0.019(4)
N42 0.056(4) 0.054(5) 0.058(5) -0.017(4) -0.015(4) -0.020(4)
C43 0.062(5) 0.031(5) 0.057(6) -0.026(4) -0.010(4) 0.005(4)
C44 0.055(5) 0.039(5) 0.073(7) -0.026(5) -0.022(5) -0.006(4)
C45 0.057(5) 0.047(6) 0.062(6) -0.014(5) -0.027(5) -0.013(4)
C46 0.053(5) 0.048(5) 0.042(5) -0.006(4) -0.026(4) -0.016(4)
C5 0.051(6) 0.052(6) 0.045(6) -0.025(5) 0.007(4) -0.013(5)
C6 0.035(5) 0.086(8) 0.064(7) -0.053(6) -0.001(5) -0.005(5)
C7 0.032(4) 0.052(5) 0.041(5) -0.024(4) 0.006(3) -0.017(4)
C8 0.044(5) 0.059(5) 0.044(5) -0.030(4) -0.001(4) -0.027(4)
C51 0.027(4) 0.046(5) 0.064(6) -0.027(4) -0.003(4) -0.012(4)
C52 0.062(6) 0.083(7) 0.103(8) -0.060(6) -0.035(6) 0.002(5)
C53 0.081(7) 0.089(8) 0.152(11) -0.089(8) -0.060(8) 0.012(6)
C54 0.038(5) 0.083(8) 0.149(10) -0.079(7) -0.021(6) -0.007(5)
C55 0.039(5) 0.071(7) 0.120(9) -0.032(6) -0.030(6) -0.012(5)
C56 0.049(5) 0.072(7) 0.106(8) -0.060(6) -0.017(6) -0.007(5)
C61 0.036(4) 0.039(5) 0.042(5) -0.021(4) -0.004(4) -0.012(3)
C62 0.031(4) 0.052(5) 0.066(6) -0.009(4) -0.011(4) -0.014(4)
C63 0.033(5) 0.070(6) 0.080(7) -0.005(5) -0.009(5) -0.025(4)
C64 0.054(6) 0.081(7) 0.048(6) -0.010(5) 0.004(5) -0.023(5)
C65 0.065(6) 0.111(8) 0.041(6) -0.012(5) -0.005(5) -0.041(6)
C66 0.055(5) 0.080(7) 0.051(6) -0.023(5) -0.002(5) -0.034(5)
C71 0.039(5) 0.091(8) 0.059(6) -0.047(6) 0.001(5) -0.005(5)
C72 0.073(7) 0.092(8) 0.033(5) 0.003(5) 0.005(5) -0.032(6)
N73 0.061(5) 0.101(7) 0.055(5) -0.009(5) 0.005(4) -0.029(5)
C74 0.055(6) 0.060(6) 0.037(5) -0.017(5) 0.015(4) -0.030(5)
C75 0.047(5) 0.066(7) 0.088(7) -0.022(6) -0.023(5) -0.019(5)
C76 0.071(7) 0.070(7) 0.102(9) -0.027(7) -0.025(7) -0.019(6)
C81 0.071(6) 0.049(6) 0.047(6) -0.011(5) -0.005(5) -0.022(5)
N82 0.079(5) 0.048(5) 0.077(6) -0.001(4) -0.007(5) -0.040(4)
C83 0.095(8) 0.042(6) 0.091(8) -0.003(6) -0.002(7) -0.037(6)
C84 0.099(8) 0.067(8) 0.075(7) -0.003(6) -0.029(7) -0.034(6)
C85 0.115(8) 0.098(8) 0.062(7) 0.015(6) -0.051(6) -0.063(7)
C86 0.071(6) 0.083(7) 0.053(6) 0.002(5) -0.022(5) -0.048(5)

loop_
_atom_type_symbol
_atom_type_description
_atom_type_scat_dispersion_real
_atom_type_scat_dispersion_imag
_atom_type_scat_source
C C 0.0033 0.0016 'International Tables Vol C Tables 4.2.6.8 and 6.1.1.4'
H H 0.0000 0.0000 'International Tables Vol C Tables 4.2.6.8 and 6.1.1.4'
N N 0.0061 0.0033 'International Tables Vol C Tables 4.2.6.8 and 6.1.1.4'
P P 0.1023 0.0942 'International Tables Vol C Tables 4.2.6.8 and 6.1.1.4'
Au Au -2.0133 8.8022 'International Tables Vol C Tables 4.2.6.8 and 6.1.1.4'
O O 0.0106 0.0060 'International Tables Vol C Tables 4.2.6.8 and 6.1.1.4'

loop_
_exptl_crystal_face_index_h
_exptl_crystal_face_index_k
_exptl_crystal_face_index_l
_exptl_crystal_face_perp_dist
0.00 1.00 0.00 0.0150
0.00 -1.00 0.00 0.0300
-1.00 0.00 0.00 0.0580
1.00 0.00 0.00 0.0700
1.00 2.00 2.00 0.1050
-1.00 -2.00 -2.00 0.1150

loop_
_geom_angle_atom_site_label_1
_geom_angle_atom_site_label_2
_geom_angle_atom_site_label_3
_geom_angle
_geom_angle_site_symmetry_1
C1 Au1 P1 172.0(2) .
C5 Au2 P2 178.6(3) .
C21 P1 C11 104.2(3) .
C21 P1 C3 106.4(3) .
C11 P1 C3 105.7(3) .
C21 P1 Au1 114.6(2) .
C11 P1 Au1 109.8(3) .
C3 P1 Au1 115.2(2) .
C7 P2 C51 106.4(3) .
C7 P2 C61 104.2(3) .
C51 P2 C61 107.0(3) .
C7 P2 Au2 110.3(3) .
C51 P2 Au2 113.8(3) .
C61 P2 Au2 114.4(2) .
C2 C1 Au1 166.8(8) .
C1 C2 C31 175.6(9) .
C4 C3 P1 111.5(4) .
C4 C4 C3 110.4(6) 2_666
C16 C11 C12 118.9(8) .
C16 C11 P1 122.7(7) .
C12 C11 P1 118.3(7) .
C11 C12 C13 119.8(11) .
C14 C13 C12 120.6(11) .
C15 C14 C13 117.4(10) .
C14 C15 C16 123.4(11) .
C11 C16 C15 119.8(9) .
C22 C21 C26 118.3(7) .
C22 C21 P1 117.3(6) .
C26 C21 P1 124.4(5) .
C21 C22 C23 119.2(8) .
C24 C23 C22 119.3(8) .
C25 C24 C23 122.1(8) .
C24 C25 C26 119.2(9) .
C25 C26 C21 121.8(8) .
C36 C31 C32 116.5(7) .
C36 C31 C2 123.0(7) .
C32 C31 C2 120.5(7) .
N33 C32 C31 123.4(7) .
C34 N33 C32 118.4(7) .
N33 C34 C35 121.5(7) .
N33 C34 C41 117.7(6) .
C35 C34 C41 120.8(7) .
C34 C35 C36 120.1(7) .
C31 C36 C35 120.0(7) .
N42 C41 C46 122.4(7) .
N42 C41 C34 116.0(6) .
C46 C41 C34 121.7(7) .
C43 N42 C41 116.9(7) .
C44 C43 N42 122.9(8) .
C43 C44 C45 120.1(7) .
C44 C45 C46 118.7(8) .
C45 C46 C41 119.0(8) .
C6 C5 Au2 175.2(10) .
C5 C6 C71 176.1(10) .
C8 C7 P2 110.5(4) .
C8 C8 C7 112.0(7) 2_667
C56 C51 C52 118.8(8) .
C56 C51 P2 120.9(7) .
C52 C51 P2 120.3(7) .
C53 C52 C51 121.7(9) .
C54 C53 C52 119.7(9) .
C53 C54 C55 120.1(9) .
C54 C55 C56 119.6(9) .
C51 C56 C55 120.0(9) .
C66 C61 C62 118.7(7) .
C66 C61 P2 121.6(6) .
C62 C61 P2 119.8(6) .
C61 C62 C63 118.8(8) .
C64 C63 C62 120.9(7) .
C65 C64 C63 119.5(8) .
C64 C65 C66 120.8(9) .
C65 C66 C61 121.3(8) .
C76 C71 C72 117.8(9) .
C76 C71 C6 127.1(9) .
C72 C71 C6 115.2(9) .
N73 C72 C71 120.7(9) .
C74 N73 C72 119.4(8) .
C75 C74 N73 118.9(9) .
C75 C74 C81 123.3(8) .
N73 C74 C81 117.8(8) .
C76 C75 C74 123.7(9) .
C75 C76 C71 119.5(10) .
N82 C81 C86 123.1(8) .
N82 C81 C74 116.8(9) .
C86 C81 C74 120.1(8) .
C81 N82 C83 116.4(8) .
N82 C83 C84 124.0(9) .
C85 C84 C83 117.3(9) .
C86 C85 C84 119.0(9) .
C81 C86 C85 120.2(8) .

loop_
_geom_bond_atom_site_label_1
_geom_bond_atom_site_label_2
_geom_bond_distance
_geom_bond_site_symmetry_2
Au1 C1 2.027(8) .
Au1 P1 2.2719(18) .
Au2 C5 2.036(10) .
Au2 P2 2.273(2) .
P1 C21 1.809(7) .
P1 C11 1.823(7) .
P1 C3 1.824(6) .
P2 C7 1.803(7) .
P2 C51 1.806(7) .
P2 C61 1.816(7) .
C1 C2 1.145(9) .
C2 C31 1.475(10) .
C3 C4 1.543(8) .
C4 C4 1.519(11) 2_666
C11 C16 1.315(11) .
C11 C12 1.316(12) .
C12 C13 1.417(14) .
C13 C14 1.338(14) .
C14 C15 1.271(12) .
C15 C16 1.398(12) .
C21 C22 1.391(9) .
C21 C26 1.397(9) .
C22 C23 1.407(10) .
C23 C24 1.365(11) .
C24 C25 1.352(12) .
C25 C26 1.360(10) .
C31 C36 1.365(10) .
C31 C32 1.402(10) .
C32 N33 1.339(9) .
N33 C34 1.338(8) .
C34 C35 1.357(9) .
C34 C41 1.477(9) .
C35 C36 1.383(10) .
C41 N42 1.358(8) .
C41 C46 1.377(9) .
N42 C43 1.355(8) .
C43 C44 1.345(10) .
C44 C45 1.371(10) .
C45 C46 1.375(10) .
C5 C6 1.074(11) .
C6 C71 1.510(13) .
C7 C8 1.543(9) .
C8 C8 1.513(12) 2_667
C51 C56 1.357(11) .
C51 C52 1.375(11) .
C52 C53 1.361(11) .
C53 C54 1.352(12) .
C54 C55 1.377(12) .
C55 C56 1.396(11) .
C61 C66 1.371(10) .
C61 C62 1.387(9) .
C62 C63 1.406(10) .
C63 C64 1.361(11) .
C64 C65 1.351(11) .
C65 C66 1.368(10) .
C71 C76 1.378(12) .
C71 C72 1.405(12) .
C72 N73 1.375(10) .
N73 C74 1.358(10) .
C74 C75 1.354(11) .
C74 C81 1.464(11) .
C75 C76 1.330(11) .
C81 N82 1.329(9) .
C81 C86 1.357(11) .
N82 C83 1.348(12) .
C83 C84 1.388(12) .
C84 C85 1.370(12) .
C85 C86 1.368(11) .

loop_
_platon_squeeze_void_nr
_platon_squeeze_void_average_x
_platon_squeeze_void_average_y
_platon_squeeze_void_average_z
_platon_squeeze_void_volume
_platon_squeeze_void_count_electrons
1 0.500 0.000 0.500 194.6 66.9
